data_7109342
loop_
_publ_author_name
'Takuya Konno'
'Kazuya Koide'
'Takayuki Ishida'

_publ_section_title
;
 A supramolecular switch between ground high- and low-spin states using
 2,2':6',2''-terpyridine-6,6''-diyl bis(tert-butyl nitroxide)
;
_journal_name_full Chem.Commun.
_journal_page_first 5156
_journal_paper_doi 10.1039/c3cc41894d
_journal_volume 49
_journal_year 2013
_chemical_absolute_configuration ad
_chemical_formula_moiety 'C23 H31 Cu N5 O4, 2(B F4)'
_chemical_formula_sum 'C23 H31 B2 Cu F8 N5 O4'
_chemical_formula_weight 678.68
_space_group_IT_number 4
_symmetry_cell_setting monoclinic
_symmetry_Int_Tables_number 4
_symmetry_space_group_name_Hall 'P 2yb'
_symmetry_space_group_name_H-M 'P 1 21 1'
_atom_sites_solution_hydrogens geom
_atom_sites_solution_primary direct
_atom_sites_solution_secondary difmap
_cell_angle_alpha 90.0000
_cell_angle_beta 93.129(4)
_cell_angle_gamma 90.0000
_cell_formula_units_Z 2
_cell_length_a 8.8827(5)
_cell_length_b 12.1922(5)
_cell_length_c 13.0916(6)
_cell_measurement_reflns_used 13396
_cell_measurement_temperature 110
_cell_measurement_theta_max 27.42
_cell_measurement_theta_min 1.56
_cell_volume 1415.70(12)
_computing_cell_refinement 'RAPID AUTO'
_computing_data_collection 'RAPID AUTO'
_computing_data_reduction 'RAPID AUTO'
_computing_molecular_graphics 'CrystalStructure 4.0'
_computing_publication_material 'CrystalStructure 4.0 (Rigaku, 2010)'
_computing_structure_refinement 'CRYSTALS (Carruthers, et al., 1999)'
_computing_structure_solution 'Il Milione (Burla, et al., 2007)'
_diffrn_ambient_temperature 110
_diffrn_detector_area_resol_mean 10.000
_diffrn_measured_fraction_theta_full 0.997
_diffrn_measured_fraction_theta_max 0.997
_diffrn_measurement_device_type 'Rigaku R-AXIS RAPID'
_diffrn_measurement_method \w
_diffrn_radiation_type 'Mo K\a'
_diffrn_radiation_wavelength 0.71073
_diffrn_reflns_av_R_equivalents 0.0376
_diffrn_reflns_limit_h_max 11
_diffrn_reflns_limit_h_min -11
_diffrn_reflns_limit_k_max 15
_diffrn_reflns_limit_k_min -14
_diffrn_reflns_limit_l_max 16
_diffrn_reflns_limit_l_min -16
_diffrn_reflns_number 13674
_diffrn_reflns_theta_full 27.43
_diffrn_reflns_theta_max 27.43
_diffrn_standards_number 0
_exptl_absorpt_coefficient_mu 0.864
_exptl_absorpt_correction_T_max 0.929
_exptl_absorpt_correction_T_min 0.565
_exptl_absorpt_correction_type multi-scan
_exptl_absorpt_process_details 'ABSCOR (Rigaku, 1995)'
_exptl_crystal_colour red
_exptl_crystal_density_diffrn 1.592
_exptl_crystal_density_method 'not measured'
_exptl_crystal_description block
_exptl_crystal_F_000 694.00
_exptl_crystal_size_max 0.790
_exptl_crystal_size_mid 0.750
_exptl_crystal_size_min 0.085
_refine_diff_density_max 2.680
_refine_diff_density_min -1.320
_refine_ls_abs_structure_details 'Flack, H. D. (1983), Acta Cryst. A39, 876-881. 2540 Friedel Pairs'
_refine_ls_abs_structure_Flack 0.029(12)
_refine_ls_extinction_coef 1266(75)
_refine_ls_extinction_method 'Larson (1970) Crystallographic Computing eq. 22'
_refine_ls_goodness_of_fit_ref 1.088
_refine_ls_hydrogen_treatment constr
_refine_ls_number_parameters 421
_refine_ls_number_reflns 5911
_refine_ls_R_factor_gt 0.0462
_refine_ls_shift/su_max 0.000
_refine_ls_structure_factor_coef F
_refine_ls_weighting_details 'w = 1/[0.0030Fo^2^ + 2.0000\s(Fo^2^)]'
_refine_ls_weighting_scheme calc
_refine_ls_wR_factor_ref 0.0702
_reflns_number_gt 5695
_reflns_number_total 5911
_reflns_threshold_expression F>2.0\s(F)
_cod_data_source_file c3cc41894d.txt
_cod_data_source_block '[Cu(tpybNO)(H2O)2](BF4)2'
_cod_depositor_comments
;
The following automatic conversions were performed:

'_chemical_absolute_configuration' value 'ad ' changed to 'ad'
according to the built-in table from CIF Core dictionary named
'cif_core.dic' version 2.4.1 from 2010-06-29.

Automatic conversion script
Id: cif_fix_values 1891 2012-01-12 08:04:46Z andrius 
;
_cod_database_code 7109342

loop_
_symmetry_equiv_pos_site_id
_symmetry_equiv_pos_as_xyz
1 +X,+Y,+Z
2 -X,1/2+Y,-Z

loop_
_atom_site_label
_atom_site_type_symbol
_atom_site_fract_x
_atom_site_fract_y
_atom_site_fract_z
_atom_site_U_iso_or_equiv
_atom_site_adp_type
_atom_site_occupancy
_atom_site_symmetry_multiplicity
_atom_site_calc_flag
_atom_site_refinement_flags
Cu1 Cu 0.69412(4) 0.36210(5) 0.27587(3) 0.01484(11) Uani 1.0 2 d .
F1 F 1.0768(5) 0.3832(3) 0.5795(3) 0.0745(12) Uani 1.0 2 d .
F2 F 0.8665(4) 0.4829(3) 0.5342(3) 0.0555(10) Uani 1.0 2 d .
F3 F 1.0933(4) 0.5657(3) 0.5586(3) 0.0535(10) Uani 1.0 2 d .
F4 F 0.9713(4) 0.4940(3) 0.69240(19) 0.0484(9) Uani 1.0 2 d .
F5 F 0.6345(3) 0.6667(3) 0.12668(19) 0.0371(7) Uani 1.0 2 d .
F6 F 0.4051(4) 0.7187(3) 0.1789(3) 0.0448(9) Uani 1.0 2 d .
F7 F 0.4348(3) 0.5510(2) 0.10833(19) 0.0311(7) Uani 1.0 2 d .
F8 F 0.4447(3) 0.7029(3) 0.00906(19) 0.0380(7) Uani 1.0 2 d .
O1 O 0.6707(3) 0.1777(3) 0.2363(2) 0.0244(7) Uani 1.0 2 d .
O2 O 0.9149(3) 0.2758(3) 0.2082(2) 0.0231(7) Uani 1.0 2 d .
N1 N 0.5406(4) 0.1358(3) 0.2529(3) 0.0172(7) Uani 1.0 2 d .
N2 N 0.4881(4) 0.3078(3) 0.3136(2) 0.0149(7) Uani 1.0 2 d .
N3 N 0.6132(4) 0.4945(3) 0.3403(2) 0.0155(7) Uani 1.0 2 d .
N4 N 0.8640(4) 0.4731(3) 0.2591(2) 0.0160(7) Uani 1.0 2 d .
N5 N 0.9928(3) 0.3475(3) 0.1647(2) 0.0149(7) Uani 1.0 2 d .
C1 C 0.5145(4) 0.0165(3) 0.2246(3) 0.0194(8) Uani 1.0 2 d .
C2 C 0.6535(5) -0.0224(4) 0.1707(3) 0.0252(9) Uani 1.0 2 d .
C3 C 0.3752(5) 0.0059(4) 0.1497(3) 0.0232(9) Uani 1.0 2 d .
C4 C 0.4975(5) -0.0501(4) 0.3227(3) 0.0254(10) Uani 1.0 2 d .
C5 C 0.4376(4) 0.2056(3) 0.2987(3) 0.0171(8) Uani 1.0 2 d .
C6 C 0.2935(4) 0.1730(4) 0.3271(3) 0.0194(8) Uani 1.0 2 d .
C7 C 0.2037(4) 0.2513(4) 0.3705(3) 0.0208(9) Uani 1.0 2 d .
C8 C 0.2552(4) 0.3580(4) 0.3866(3) 0.0202(8) Uani 1.0 2 d .
C9 C 0.4005(4) 0.3822(3) 0.3585(3) 0.0168(8) Uani 1.0 2 d .
C10 C 0.4730(4) 0.4903(3) 0.3749(3) 0.0163(8) Uani 1.0 2 d .
C11 C 0.4129(4) 0.5819(3) 0.4220(3) 0.0191(8) Uani 1.0 2 d .
C12 C 0.5000(4) 0.6761(3) 0.4307(3) 0.0202(9) Uani 1.0 2 d .
C13 C 0.6442(4) 0.6786(3) 0.3938(3) 0.0193(8) Uani 1.0 2 d .
C14 C 0.6969(4) 0.5852(3) 0.3481(3) 0.0156(8) Uani 1.0 2 d .
C15 C 0.8436(4) 0.5733(3) 0.2997(3) 0.0164(8) Uani 1.0 2 d .
C16 C 0.9477(4) 0.6571(3) 0.2931(3) 0.0199(9) Uani 1.0 2 d .
C17 C 1.0760(4) 0.6374(4) 0.2377(3) 0.0216(9) Uani 1.0 2 d .
C18 C 1.0951(4) 0.5365(3) 0.1923(3) 0.0201(9) Uani 1.0 2 d .
C19 C 0.9851(4) 0.4548(3) 0.2037(3) 0.0160(8) Uani 1.0 2 d .
C20 C 1.0627(4) 0.3171(3) 0.0648(3) 0.0180(8) Uani 1.0 2 d .
C21 C 1.2339(4) 0.3150(4) 0.0787(3) 0.0231(9) Uani 1.0 2 d .
C22 C 1.0088(5) 0.3992(4) -0.0175(3) 0.0319(11) Uani 1.0 2 d .
C23 C 1.0058(6) 0.2028(4) 0.0369(4) 0.0342(11) Uani 1.0 2 d .
O4 O 0.7835(3) 0.2828(3) 0.4295(2) 0.0260(7) Uani 1.0 2 d .
O3 O 0.6399(3) 0.3802(3) 0.10992(17) 0.0208(6) Uani 1.0 2 d .
B1 B 1.0033(6) 0.4820(4) 0.5926(4) 0.0260(11) Uani 1.0 2 d .
B2 B 0.4807(5) 0.6614(4) 0.1065(3) 0.0200(10) Uani 1.0 2 d .
H1 H 0.6542 0.0107 0.1042 0.0305 Uiso 1.0 2 calc R
H2 H 0.7427 -0.0012 0.2105 0.0304 Uiso 1.0 2 calc R
H3 H 0.6511 -0.1007 0.1637 0.0305 Uiso 1.0 2 calc R
H4 H 0.2857 0.0204 0.1854 0.0277 Uiso 1.0 2 calc R
H5 H 0.3829 0.0580 0.0954 0.0279 Uiso 1.0 2 calc R
H6 H 0.3700 -0.0669 0.1217 0.0278 Uiso 1.0 2 calc R
H7 H 0.4832 -0.1261 0.3053 0.0307 Uiso 1.0 2 calc R
H8 H 0.5871 -0.0423 0.3665 0.0306 Uiso 1.0 2 calc R
H9 H 0.4122 -0.0242 0.3576 0.0303 Uiso 1.0 2 calc R
H10 H 0.2596 0.1016 0.3160 0.0235 Uiso 1.0 2 calc R
H11 H 0.1080 0.2319 0.3898 0.0253 Uiso 1.0 2 calc R
H12 H 0.1950 0.4111 0.4150 0.0244 Uiso 1.0 2 calc R
H13 H 0.3165 0.5798 0.4464 0.0230 Uiso 1.0 2 calc R
H14 H 0.4626 0.7377 0.4627 0.0244 Uiso 1.0 2 calc R
H15 H 0.7027 0.7419 0.3990 0.0231 Uiso 1.0 2 calc R
H16 H 0.9324 0.7246 0.3239 0.0239 Uiso 1.0 2 calc R
H17 H 1.1479 0.6921 0.2318 0.0259 Uiso 1.0 2 calc R
H18 H 1.1791 0.5223 0.1550 0.0242 Uiso 1.0 2 calc R
H19 H 1.2700 0.3880 0.0926 0.0279 Uiso 1.0 2 calc R
H20 H 1.2644 0.2678 0.1348 0.0279 Uiso 1.0 2 calc R
H21 H 1.2754 0.2883 0.0172 0.0280 Uiso 1.0 2 calc R
H22 H 1.0405 0.3761 -0.0830 0.0384 Uiso 1.0 2 calc R
H23 H 0.9007 0.4034 -0.0195 0.0383 Uiso 1.0 2 calc R
H24 H 1.0506 0.4701 -0.0013 0.0384 Uiso 1.0 2 calc R
H25 H 1.0537 0.1772 -0.0226 0.0415 Uiso 1.0 2 calc R
H26 H 1.0293 0.1540 0.0931 0.0418 Uiso 1.0 2 calc R
H27 H 0.8986 0.2048 0.0229 0.0416 Uiso 1.0 2 calc R
H28 H 0.5885 0.4420 0.0852 0.0250 Uiso 1.0 2 calc R
H31 H 0.7708 0.3188 0.4911 0.0316 Uiso 1.0 2 calc R
H30 H 0.8318 0.2151 0.4293 0.0312 Uiso 1.0 2 calc R
H29 H 0.6684 0.3261 0.0649 0.0254 Uiso 1.0 2 calc R

loop_
_atom_site_aniso_label
_atom_site_aniso_U_11
_atom_site_aniso_U_22
_atom_site_aniso_U_33
_atom_site_aniso_U_12
_atom_site_aniso_U_13
_atom_site_aniso_U_23
Cu1 0.0150(2) 0.0115(2) 0.0183(2) -0.00027(16) 0.00401(12) -0.00132(16)
F1 0.121(4) 0.039(2) 0.071(2) 0.049(2) 0.068(3) 0.0302(17)
F2 0.0518(19) 0.071(3) 0.0420(15) -0.0040(17) -0.0101(13) -0.0079(16)
F3 0.0529(19) 0.0383(18) 0.071(2) -0.0154(15) 0.0193(16) -0.0041(16)
F4 0.0440(17) 0.071(3) 0.0307(12) 0.0230(16) 0.0088(11) -0.0036(14)
F5 0.0229(12) 0.0518(18) 0.0361(13) -0.0099(12) -0.0034(10) 0.0143(13)
F6 0.0473(17) 0.0379(16) 0.0514(17) -0.0107(14) 0.0239(14) -0.0208(14)
F7 0.0283(13) 0.0172(12) 0.0486(13) -0.0017(9) 0.0093(10) 0.0037(10)
F8 0.0383(14) 0.0394(16) 0.0352(13) -0.0012(12) -0.0069(11) 0.0144(12)
O1 0.0199(13) 0.0187(14) 0.0358(15) -0.0051(11) 0.0110(11) -0.0026(12)
O2 0.0232(15) 0.0132(13) 0.0339(14) -0.0027(11) 0.0121(11) 0.0004(11)
N1 0.0152(14) 0.0150(15) 0.0220(13) -0.0021(11) 0.0059(10) -0.0012(12)
N2 0.0153(13) 0.0129(15) 0.0167(12) -0.0010(11) 0.0035(10) 0.0017(11)
N3 0.0170(14) 0.0145(15) 0.0153(12) -0.0003(11) 0.0023(10) -0.0003(11)
N4 0.0146(14) 0.0164(15) 0.0173(12) -0.0008(11) 0.0022(10) 0.0002(11)
N5 0.0128(12) 0.0105(16) 0.0218(12) -0.0002(11) 0.0040(9) 0.0002(11)
C1 0.0240(18) 0.0126(16) 0.0217(16) -0.0034(13) 0.0031(13) -0.0005(14)
C2 0.029(2) 0.0185(18) 0.0288(17) 0.0008(15) 0.0060(15) -0.0076(15)
C3 0.0257(19) 0.0203(19) 0.0235(16) -0.0030(15) 0.0010(14) -0.0030(15)
C4 0.034(2) 0.0176(19) 0.0249(17) -0.0018(15) 0.0032(14) 0.0041(15)
C5 0.0194(16) 0.0131(16) 0.0191(15) -0.0007(13) 0.0035(12) -0.0006(13)
C6 0.0185(16) 0.0204(18) 0.0195(15) -0.0052(14) 0.0043(12) 0.0024(14)
C7 0.0179(17) 0.0255(19) 0.0197(16) -0.0019(14) 0.0063(12) 0.0022(14)
C8 0.0169(14) 0.0228(17) 0.0215(14) 0.0017(17) 0.0069(11) 0.0009(17)
C9 0.0187(15) 0.018(3) 0.0138(13) 0.0016(13) 0.0038(11) 0.0022(13)
C10 0.0193(16) 0.0150(17) 0.0146(14) 0.0027(13) 0.0025(12) 0.0014(13)
C11 0.0200(17) 0.0202(18) 0.0177(14) 0.0051(14) 0.0056(12) 0.0003(13)
C12 0.0253(18) 0.0172(18) 0.0184(15) 0.0037(14) 0.0055(13) -0.0017(14)
C13 0.0234(17) 0.0169(17) 0.0177(15) -0.0010(14) 0.0010(12) -0.0026(13)
C14 0.0186(16) 0.0161(17) 0.0120(13) 0.0006(13) 0.0006(11) 0.0000(12)
C15 0.0183(16) 0.0166(17) 0.0143(14) 0.0002(13) 0.0009(11) -0.0026(13)
C16 0.0208(17) 0.0148(17) 0.0243(16) -0.0034(13) 0.0033(13) -0.0049(14)
C17 0.0161(16) 0.0205(18) 0.0284(17) -0.0050(14) 0.0041(13) 0.0004(15)
C18 0.0171(16) 0.0178(18) 0.0256(16) -0.0013(13) 0.0044(13) 0.0004(14)
C19 0.0138(17) 0.0146(17) 0.0197(15) 0.0009(13) 0.0006(12) 0.0002(13)
C20 0.0189(16) 0.0160(17) 0.0196(15) -0.0003(13) 0.0052(12) -0.0036(13)
C21 0.0174(17) 0.0243(19) 0.0280(17) 0.0017(14) 0.0049(13) -0.0035(15)
C22 0.032(2) 0.039(3) 0.0243(18) 0.0106(18) 0.0022(15) 0.0064(17)
C23 0.038(3) 0.029(3) 0.037(2) -0.0138(19) 0.0146(17) -0.0154(18)
O4 0.0252(14) 0.0252(15) 0.0276(13) 0.0013(12) 0.0010(10) 0.0061(12)
O3 0.0242(12) 0.0193(15) 0.0188(11) 0.0025(10) -0.0001(9) -0.0014(10)
B1 0.031(3) 0.019(2) 0.028(2) 0.0052(17) 0.0077(17) 0.0009(17)
B2 0.0232(19) 0.017(2) 0.0205(17) -0.0019(15) 0.0044(14) 0.0019(15)

loop_
_atom_type_symbol
_atom_type_description
_atom_type_scat_dispersion_real
_atom_type_scat_dispersion_imag
_atom_type_scat_source
C C 0.003 0.002
;
International Tables for Crystallography
(1992, Vol. C, Tables 4.2.6.8 and 6.1.1.4)
;
H H 0.000 0.000
;
International Tables for Crystallography
(1992, Vol. C, Table 6.1.1.4)
;
B B 0.001 0.001
;
International Tables for Crystallography
(1992, Vol. C, Tables 4.2.6.8 and 6.1.1.4)
;
Cu Cu 0.320 1.265
;
International Tables for Crystallography
(1992, Vol. C, Tables 4.2.6.8 and 6.1.1.4)
;
F F 0.017 0.010
;
International Tables for Crystallography
(1992, Vol. C, Tables 4.2.6.8 and 6.1.1.4)
;
N N 0.006 0.003
;
International Tables for Crystallography
(1992, Vol. C, Tables 4.2.6.8 and 6.1.1.4)
;
O O 0.011 0.006
;
International Tables for Crystallography
(1992, Vol. C, Tables 4.2.6.8 and 6.1.1.4)
;

loop_
_geom_angle_atom_site_label_1
_geom_angle_atom_site_label_2
_geom_angle_atom_site_label_3
_geom_angle
_geom_angle_publ_flag
O1 Cu1 O2 64.09(10) yes
O1 Cu1 N2 70.52(11) yes
O1 Cu1 N3 149.25(11) yes
O1 Cu1 N4 132.54(11) yes
O1 Cu1 O4 79.18(10) yes
O1 Cu1 O3 82.25(10) yes
O2 Cu1 N2 134.55(11) yes
O2 Cu1 N3 145.88(11) yes
O2 Cu1 N4 68.52(11) yes
O2 Cu1 O4 83.79(10) yes
O2 Cu1 O3 79.75(10) yes
N2 Cu1 N3 78.99(12) yes
N2 Cu1 N4 156.93(13) yes
N2 Cu1 O4 85.61(11) yes
N2 Cu1 O3 96.94(10) yes
N3 Cu1 N4 78.05(12) yes
N3 Cu1 O4 94.91(11) yes
N3 Cu1 O3 105.83(11) yes
N4 Cu1 O4 98.54(11) yes
N4 Cu1 O3 87.19(11) yes
O4 Cu1 O3 159.22(11) yes
Cu1 O1 N1 114.6(2) yes
Cu1 O2 N5 109.6(2) yes
O1 N1 C1 117.7(3) yes
O1 N1 C5 116.2(3) yes
C1 N1 C5 126.2(3) yes
Cu1 N2 C5 124.6(3) yes
Cu1 N2 C9 115.8(3) yes
C5 N2 C9 119.6(3) yes
Cu1 N3 C10 118.5(3) yes
Cu1 N3 C14 119.7(3) yes
C10 N3 C14 121.8(3) yes
Cu1 N4 C15 116.2(3) yes
Cu1 N4 C19 124.2(3) yes
C15 N4 C19 119.4(3) yes
O2 N5 C19 116.0(3) yes
O2 N5 C20 118.4(3) yes
C19 N5 C20 124.6(3) yes
N1 C1 C2 107.0(3) yes
N1 C1 C3 110.0(3) yes
N1 C1 C4 109.0(3) yes
C2 C1 C3 108.7(3) yes
C2 C1 C4 109.9(3) yes
C3 C1 C4 112.1(3) yes
N1 C5 N2 113.9(3) yes
N1 C5 C6 124.2(4) yes
N2 C5 C6 121.9(4) yes
C5 C6 C7 117.7(4) yes
C6 C7 C8 121.0(4) yes
C7 C8 C9 117.4(4) yes
N2 C9 C8 122.5(4) yes
N2 C9 C10 113.9(3) yes
C8 C9 C10 123.6(4) yes
N3 C10 C9 112.8(3) yes
N3 C10 C11 120.0(4) yes
C9 C10 C11 127.1(4) yes
C10 C11 C12 118.3(4) yes
C11 C12 C13 120.6(4) yes
C12 C13 C14 118.2(4) yes
N3 C14 C13 121.1(3) yes
N3 C14 C15 112.7(3) yes
C13 C14 C15 126.2(4) yes
N4 C15 C14 113.3(3) yes
N4 C15 C16 122.6(4) yes
C14 C15 C16 124.0(4) yes
C15 C16 C17 118.1(4) yes
C16 C17 C18 119.8(4) yes
C17 C18 C19 118.8(4) yes
N4 C19 N5 113.9(3) yes
N4 C19 C18 121.2(4) yes
N5 C19 C18 124.8(3) yes
N5 C20 C21 110.6(3) yes
N5 C20 C22 108.6(3) yes
N5 C20 C23 106.5(3) yes
C21 C20 C22 111.6(4) yes
C21 C20 C23 109.3(4) yes
C22 C20 C23 110.1(4) yes
F1 B1 F2 109.9(4) yes
F1 B1 F3 108.4(4) yes
F1 B1 F4 109.7(4) yes
F2 B1 F3 108.6(4) yes
F2 B1 F4 107.7(4) yes
F3 B1 F4 112.5(4) yes
F5 B2 F6 111.0(4) yes
F5 B2 F7 109.1(4) yes
F5 B2 F8 109.5(4) yes
F6 B2 F7 108.7(4) yes
F6 B2 F8 110.3(4) yes
F7 B2 F8 108.1(3) yes
C1 C2 H1 109.506 no
C1 C2 H2 109.229 no
C1 C2 H3 109.764 no
H1 C2 H2 109.447 no
H1 C2 H3 109.439 no
H2 C2 H3 109.443 no
C1 C3 H4 109.428 no
C1 C3 H5 109.174 no
C1 C3 H6 109.899 no
H4 C3 H5 109.440 no
H4 C3 H6 109.444 no
H5 C3 H6 109.441 no
C1 C4 H7 109.273 no
C1 C4 H8 109.360 no
C1 C4 H9 109.877 no
H7 C4 H8 109.439 no
H7 C4 H9 109.437 no
H8 C4 H9 109.440 no
C5 C6 H10 120.901 no
C7 C6 H10 121.399 no
C6 C7 H11 119.360 no
C8 C7 H11 119.664 no
C7 C8 H12 121.338 no
C9 C8 H12 121.270 no
C10 C11 H13 120.778 no
C12 C11 H13 120.946 no
C11 C12 H14 119.615 no
C13 C12 H14 119.764 no
C12 C13 H15 120.859 no
C14 C13 H15 120.958 no
C15 C16 H16 120.803 no
C17 C16 H16 121.117 no
C16 C17 H17 120.017 no
C18 C17 H17 120.214 no
C17 C18 H18 120.825 no
C19 C18 H18 120.331 no
C20 C21 H19 109.175 no
C20 C21 H20 109.915 no
C20 C21 H21 109.412 no
H19 C21 H20 109.439 no
H19 C21 H21 109.444 no
H20 C21 H21 109.442 no
C20 C22 H22 109.973 no
C20 C22 H23 109.174 no
C20 C22 H24 109.355 no
H22 C22 H23 109.449 no
H22 C22 H24 109.437 no
H23 C22 H24 109.438 no
C20 C23 H25 109.661 no
C20 C23 H26 109.196 no
C20 C23 H27 109.638 no
H25 C23 H26 109.445 no
H25 C23 H27 109.440 no
H26 C23 H27 109.448 no
Cu1 O4 H31 119.991 no
Cu1 O4 H30 120.011 no
H31 O4 H30 119.998 no
Cu1 O3 H28 120.014 no
Cu1 O3 H29 119.987 no
H28 O3 H29 119.999 no

loop_
_geom_bond_atom_site_label_1
_geom_bond_atom_site_label_2
_geom_bond_distance
_geom_bond_publ_flag
Cu1 O1 2.314(3) yes
Cu1 O2 2.434(3) yes
Cu1 N2 2.033(3) yes
Cu1 N3 1.975(3) yes
Cu1 N4 2.047(3) yes
Cu1 O4 2.332(3) yes
Cu1 O3 2.211(3) yes
F1 B1 1.385(6) yes
F2 B1 1.399(6) yes
F3 B1 1.385(6) yes
F4 B1 1.360(6) yes
F5 B2 1.378(5) yes
F6 B2 1.381(5) yes
F7 B2 1.407(5) yes
F8 B2 1.394(5) yes
O1 N1 1.292(4) yes
O2 N5 1.269(4) yes
N1 C1 1.516(5) yes
N1 C5 1.408(5) yes
N2 C5 1.334(5) yes
N2 C9 1.351(5) yes
N3 C10 1.349(5) yes
N3 C14 1.333(5) yes
N4 C15 1.349(5) yes
N4 C19 1.348(5) yes
N5 C19 1.407(5) yes
N5 C20 1.524(5) yes
C1 C2 1.531(6) yes
C1 C3 1.542(6) yes
C1 C4 1.533(5) yes
C5 C6 1.410(5) yes
C6 C7 1.386(6) yes
C7 C8 1.391(6) yes
C8 C9 1.393(5) yes
C9 C10 1.478(5) yes
C10 C11 1.396(5) yes
C11 C12 1.387(6) yes
C12 C13 1.394(6) yes
C13 C14 1.381(5) yes
C14 C15 1.486(5) yes
C15 C16 1.384(5) yes
C16 C17 1.404(5) yes
C17 C18 1.380(6) yes
C18 C19 1.409(5) yes
C20 C21 1.522(5) yes
C20 C22 1.528(6) yes
C20 C23 1.520(6) yes
C2 H1 0.960 no
C2 H2 0.960 no
C2 H3 0.960 no
C3 H4 0.960 no
C3 H5 0.960 no
C3 H6 0.960 no
C4 H7 0.960 no
C4 H8 0.960 no
C4 H9 0.960 no
C6 H10 0.930 no
C7 H11 0.930 no
C8 H12 0.930 no
C11 H13 0.930 no
C12 H14 0.930 no
C13 H15 0.930 no
C16 H16 0.930 no
C17 H17 0.930 no
C18 H18 0.930 no
C21 H19 0.960 no
C21 H20 0.960 no
C21 H21 0.960 no
C22 H22 0.960 no
C22 H23 0.960 no
C22 H24 0.960 no
C23 H25 0.960 no
C23 H26 0.960 no
C23 H27 0.960 no
O4 H31 0.930 no
O4 H30 0.930 no
O3 H28 0.930 no
O3 H29 0.930 no

loop_
_geom_contact_atom_site_label_1
_geom_contact_atom_site_label_2
_geom_contact_distance
_geom_contact_publ_flag
_geom_contact_site_symmetry_2
O1 C2 2.587(5) no .
O1 C3 3.498(5) no .
O1 C4 3.398(5) no .
O2 C18 3.570(5) no .
O2 C21 3.414(5) no .
O2 C22 3.458(5) no .
O2 C23 2.583(6) no .
N1 C9 3.560(5) no .
N1 O4 3.559(4) no .
N2 C7 2.760(5) no .
N3 C12 2.728(5) no .
N4 C17 2.774(5) no .
N5 C15 3.566(5) no .
N5 O3 3.202(4) no .
C1 C6 3.095(6) no .
C3 C5 3.150(6) no .
C3 C6 3.202(6) no .
C4 C5 3.176(6) no .
C4 C6 3.271(6) no .
C5 C8 2.757(6) no .
C5 O4 3.561(5) no .
C6 C9 2.745(6) no .
C8 C11 3.092(6) no .
C10 C13 2.758(5) no .
C11 C14 2.752(5) no .
C13 C16 3.076(6) no .
C15 C18 2.741(5) no .
C16 C19 2.757(5) no .
C18 C20 3.158(5) no .
C18 C21 3.351(6) no .
C18 C22 3.272(6) no .
C19 C21 3.296(6) no .
C19 C22 2.993(5) no .
C19 O3 3.365(5) no .
F1 C7 3.417(5) no 1_655
F1 C8 3.069(5) no 1_655
F1 C13 3.520(6) no 2_746
F1 C16 3.236(5) no 2_746
F1 O4 3.404(5) no .
F2 N3 3.303(4) no .
F2 C6 3.312(5) no 2_656
F2 C7 3.570(6) no 2_656
F2 C13 3.546(5) no .
F2 C14 3.060(5) no .
F2 C15 3.258(5) no .
F2 O4 2.875(5) no .
F3 O1 3.585(5) no 2_756
F3 C11 3.442(5) no 1_655
F3 O4 2.865(5) no 2_756
F4 C6 3.208(5) no 2_656
F4 C7 3.577(6) no 2_656
F5 N3 3.510(4) no .
F5 N4 3.514(4) no .
F5 C13 3.497(5) no .
F5 C14 3.086(4) no .
F5 C15 3.069(4) no .
F5 C16 3.440(5) no .
F5 C21 3.494(5) no 2_755
F5 O3 3.501(4) no .
F6 C3 3.530(5) no 1_565
F6 C4 3.463(5) no 1_565
F6 C11 3.591(5) no .
F6 C12 3.399(5) no .
F6 C13 3.467(5) no .
F6 C17 3.220(5) no 1_455
F6 C18 3.550(5) no 1_455
F7 N3 3.417(4) no .
F7 C10 3.566(4) no .
F7 C18 3.272(5) no 1_455
F7 C21 3.397(5) no 1_455
F7 O3 2.766(4) no .
F8 O1 3.332(4) no 2_655
F8 N1 3.535(4) no 2_655
F8 C21 3.420(5) no 2_755
F8 O3 2.745(4) no 2_655
O1 F3 3.585(5) no 2_746
O1 F8 3.332(4) no 2_645
O2 C7 3.255(5) no 1_655
N1 F8 3.535(4) no 2_645
N3 F2 3.303(4) no .
N3 F5 3.510(4) no .
N3 F7 3.417(4) no .
N4 F5 3.514(4) no .
N5 C7 3.405(5) no 1_655
C3 F6 3.530(5) no 1_545
C4 F6 3.463(5) no 1_545
C5 C12 3.573(5) no 2_646
C5 C21 3.575(5) no 1_455
C6 F2 3.312(5) no 2_646
C6 F4 3.208(5) no 2_646
C6 C12 3.575(5) no 2_646
C7 F1 3.417(5) no 1_455
C7 F2 3.570(6) no 2_646
C7 F4 3.577(6) no 2_646
C7 O2 3.255(5) no 1_455
C7 N5 3.405(5) no 1_455
C7 C13 3.416(5) no 2_646
C8 F1 3.069(5) no 1_455
C8 C18 3.583(5) no 1_455
C8 C19 3.501(5) no 1_455
C10 F7 3.566(4) no .
C11 F3 3.442(5) no 1_455
C11 F6 3.591(5) no .
C12 F6 3.399(5) no .
C12 C5 3.573(5) no 2_656
C12 C6 3.575(5) no 2_656
C12 O4 3.447(5) no 2_656
C13 F1 3.520(6) no 2_756
C13 F2 3.546(5) no .
C13 F5 3.497(5) no .
C13 F6 3.467(5) no .
C13 C7 3.416(5) no 2_656
C14 F2 3.060(5) no .
C14 F5 3.086(4) no .
C15 F2 3.258(5) no .
C15 F5 3.069(4) no .
C16 F1 3.236(5) no 2_756
C16 F5 3.440(5) no .
C17 F6 3.220(5) no 1_655
C18 F6 3.550(5) no 1_655
C18 F7 3.272(5) no 1_655
C18 C8 3.583(5) no 1_655
C19 C8 3.501(5) no 1_655
C21 F5 3.494(5) no 2_745
C21 F7 3.397(5) no 1_655
C21 F8 3.420(5) no 2_745
C21 C5 3.575(5) no 1_655
O4 F1 3.404(5) no .
O4 F2 2.875(5) no .
O4 F3 2.865(5) no 2_746
O4 C12 3.447(5) no 2_646
O3 F5 3.501(4) no .
O3 F7 2.766(4) no .
O3 F8 2.745(4) no 2_645
O1 H1 2.6696 no .
O1 H2 2.3029 no .
O1 H3 3.5267 no .
O1 H5 3.3986 no .
O1 H8 3.2844 no .
O1 H27 3.5539 no .
O1 H30 2.8715 no .
O1 H29 2.8820 no .
O2 H20 3.3016 no .
O2 H23 3.3581 no .
O2 H25 3.5360 no .
O2 H26 2.3826 no .
O2 H27 2.5719 no .
O2 H30 3.1151 no .
O2 H29 2.8702 no .
N1 H1 2.7106 no .
N1 H2 2.5360 no .
N1 H3 3.2818 no .
N1 H4 2.7694 no .
N1 H5 2.6072 no .
N1 H6 3.3267 no .
N1 H7 3.3110 no .
N1 H8 2.6521 no .
N1 H9 2.6751 no .
N1 H10 2.7040 no .
N1 H30 3.5084 no .
N2 H10 3.2321 no .
N2 H12 3.2409 no .
N2 H28 3.5658 no .
N2 H31 3.3293 no .
N2 H30 3.5194 no .
N3 H13 3.2181 no .
N3 H15 3.2014 no .
N3 H28 3.3958 no .
N3 H31 3.1858 no .
N4 H16 3.2302 no .
N4 H18 3.2352 no .
N4 H28 3.2724 no .
N4 H29 3.4952 no .
N5 H18 2.7052 no .
N5 H19 2.7297 no .
N5 H20 2.6503 no .
N5 H21 3.3285 no .
N5 H22 3.3115 no .
N5 H23 2.5942 no .
N5 H24 2.7087 no .
N5 H25 3.2807 no .
N5 H26 2.5661 no .
N5 H27 2.6466 no .
N5 H29 3.1090 no .
C1 H10 2.8154 no .
C2 H4 3.3243 no .
C2 H5 2.7296 no .
C2 H6 2.6207 no .
C2 H7 2.6985 no .
C2 H8 2.6726 no .
C2 H9 3.3396 no .
C3 H1 2.5816 no .
C3 H2 3.3190 no .
C3 H3 2.7713 no .
C3 H7 2.7276 no .
C3 H8 3.3703 no .
C3 H9 2.7475 no .
C3 H10 2.7194 no .
C4 H1 3.3322 no .
C4 H2 2.7577 no .
C4 H3 2.6238 no .
C4 H4 2.6726 no .
C4 H5 3.3617 no .
C4 H6 2.8141 no .
C4 H10 2.8063 no .
C5 H4 2.9839 no .
C5 H5 3.2280 no .
C5 H8 3.4000 no .
C5 H9 2.9177 no .
C5 H11 3.2364 no .
C6 H4 2.6257 no .
C6 H5 3.4733 no .
C6 H9 2.6462 no .
C6 H12 3.2597 no .
C8 H10 3.2607 no .
C8 H13 2.8601 no .
C9 H11 3.2232 no .
C9 H13 2.7893 no .
C10 H12 2.7291 no .
C10 H14 3.2309 no .
C11 H12 2.8410 no .
C11 H15 3.2570 no .
C13 H13 3.2584 no .
C13 H16 2.8216 no .
C14 H14 3.2224 no .
C14 H16 2.7271 no .
C15 H15 2.7664 no .
C15 H17 3.2340 no .
C16 H15 2.8383 no .
C16 H18 3.2548 no .
C18 H16 3.2531 no .
C18 H19 2.7608 no .
C18 H23 3.5751 no .
C18 H24 2.6692 no .
C19 H17 3.2470 no .
C19 H19 3.0967 no .
C19 H20 3.5235 no .
C19 H23 3.0423 no .
C19 H24 2.7833 no .
C20 H18 2.9314 no .
C20 H29 3.5038 no .
C21 H18 2.7714 no .
C21 H22 2.7550 no .
C21 H23 3.3401 no .
C21 H24 2.6714 no .
C21 H25 2.6285 no .
C21 H26 2.6883 no .
C21 H27 3.3121 no .
C22 H18 3.0445 no .
C22 H19 2.6674 no .
C22 H20 3.3468 no .
C22 H21 2.7432 no .
C22 H25 2.7372 no .
C22 H26 3.3219 no .
C22 H27 2.6294 no .
C22 H29 3.3843 no .
C23 H19 3.3089 no .
C23 H20 2.6880 no .
C23 H21 2.6374 no .
C23 H22 2.6601 no .
C23 H23 2.7057 no .
C23 H24 3.3241 no .
C23 H29 3.3902 no .
O3 H23 2.9576 no .
O3 H27 3.3827 no .
H1 H4 3.4987 no .
H1 H5 2.4746 no .
H1 H6 2.7174 no .
H1 H7 3.5294 no .
H1 H8 3.5763 no .
H1 H27 3.4195 no .
H2 H5 3.5331 no .
H2 H6 3.5399 no .
H2 H7 3.0796 no .
H2 H8 2.5769 no .
H2 H26 3.5849 no .
H3 H4 3.5914 no .
H3 H5 3.1605 no .
H3 H6 2.5601 no .
H3 H7 2.4614 no .
H3 H8 2.8366 no .
H3 H9 3.5224 no .
H4 H7 2.9032 no .
H4 H8 3.5614 no .
H4 H9 2.5229 no .
H4 H10 1.9997 no .
H5 H9 3.5722 no .
H5 H10 3.1887 no .
H6 H7 2.6533 no .
H6 H9 3.1336 no .
H6 H10 3.4524 no .
H7 H10 3.4198 no .
H8 H10 3.4305 no .
H9 H10 2.0985 no .
H10 H11 2.3265 no .
H11 H12 2.3346 no .
H12 H13 2.3493 no .
H13 H14 2.3247 no .
H14 H15 2.3326 no .
H15 H16 2.3225 no .
H16 H17 2.3502 no .
H17 H18 2.3248 no .
H18 H19 2.0191 no .
H18 H20 3.2090 no .
H18 H21 3.5064 no .
H18 H23 3.5805 no .
H18 H24 2.3747 no .
H19 H22 2.9917 no .
H19 H23 3.5247 no .
H19 H24 2.4595 no .
H19 H25 3.5002 no .
H19 H26 3.5650 no .
H20 H24 3.5343 no .
H20 H25 2.9233 no .
H20 H26 2.5418 no .
H20 H27 3.5739 no .
H21 H22 2.6308 no .
H21 H24 2.9838 no .
H21 H25 2.4233 no .
H21 H26 2.9470 no .
H21 H27 3.5033 no .
H22 H25 2.5513 no .
H22 H26 3.5610 no .
H22 H27 2.8404 no .
H23 H25 3.0754 no .
H23 H26 3.5404 no .
H23 H27 2.4847 no .
H23 H28 3.1945 no .
H23 H29 2.5720 no .
H24 H25 3.5820 no .
H24 H27 3.5263 no .
H27 H29 2.6061 no .
F1 H2 3.4108 no 2_756
F1 H8 3.1631 no 2_756
F1 H11 3.1183 no 1_655
F1 H12 2.4701 no 1_655
F1 H15 2.6126 no 2_746
F1 H16 2.3150 no 2_746
F1 H31 3.0003 no .
F1 H30 3.5121 no .
F2 H9 2.9199 no 2_656
F2 H10 2.7269 no 2_656
F2 H11 3.1994 no 2_656
F2 H12 3.4945 no 1_655
F2 H31 2.2340 no .
F2 H30 3.5487 no .
F3 H2 3.3827 no 2_756
F3 H8 3.2325 no 2_756
F3 H11 2.8096 no 2_656
F3 H12 2.8443 no 1_655
F3 H13 2.5369 no 1_655
F3 H31 3.3895 no 2_756
F3 H30 1.9427 no 2_756
F4 H2 2.7782 no 2_756
F4 H4 2.8763 no 2_656
F4 H9 3.4409 no 2_656
F4 H10 2.4321 no 2_656
F4 H11 3.1597 no 2_656
F4 H16 3.4037 no 2_746
F4 H22 3.3003 no 1_556
F4 H26 3.4199 no 2_756
F5 H3 2.8783 no 1_565
F5 H5 3.1909 no 2_655
F5 H21 2.5597 no 2_755
F5 H25 3.1550 no 2_755
F5 H28 2.8185 no .
F6 H3 3.1157 no 1_565
F6 H6 2.7321 no 1_565
F6 H7 2.5840 no 1_565
F6 H17 2.4450 no 1_455
F6 H18 3.1292 no 1_455
F6 H29 3.4777 no 2_655
F7 H1 2.8926 no 2_655
F7 H5 3.1959 no 2_655
F7 H17 3.5381 no 1_455
F7 H18 2.4096 no 1_455
F7 H19 2.4703 no 1_455
F7 H28 1.9412 no .
F7 H29 3.5048 no .
F8 H1 2.8842 no 2_655
F8 H3 3.5753 no 1_565
F8 H5 2.7502 no 2_655
F8 H6 3.2555 no 1_565
F8 H20 3.3733 no 2_755
F8 H21 2.7346 no 2_755
F8 H27 3.0554 no 2_655
F8 H28 3.5502 no .
F8 H28 3.1729 no 2_655
F8 H29 2.0232 no 2_655
O2 H11 2.9046 no 1_655
N1 H20 3.2532 no 1_455
N2 H14 3.0582 no 2_646
N2 H19 3.5311 no 1_455
N2 H20 3.0265 no 1_455
N4 H12 3.5672 no 1_655
N5 H11 3.3748 no 1_655
C2 H21 3.4567 no 2_745
C2 H22 3.2525 no 2_745
C2 H24 3.5320 no 2_745
C3 H20 3.3441 no 1_455
C3 H23 3.1654 no 2_645
C3 H28 3.2054 no 2_645
C3 H29 3.5682 no 2_645
C4 H14 3.1956 no 1_545
C4 H15 3.2480 no 1_545
C5 H14 3.2230 no 2_646
C5 H20 2.6811 no 1_455
C6 H14 3.4975 no 2_646
C6 H20 2.7703 no 1_455
C7 H14 3.5877 no 2_646
C7 H15 3.0885 no 2_646
C7 H20 3.1685 no 1_455
C7 H30 3.4605 no 1_455
C8 H14 3.4327 no 2_646
C8 H15 3.1479 no 2_646
C8 H20 3.4808 no 1_455
C9 H14 3.1216 no 2_646
C9 H20 3.4062 no 1_455
C10 H8 3.4783 no 2_656
C10 H9 3.5976 no 2_656
C11 H8 3.1553 no 2_656
C11 H9 3.4525 no 2_656
C11 H17 3.5927 no 1_455
C11 H31 3.5358 no 2_656
C11 H30 3.4080 no 2_656
C12 H7 2.9175 no 1_565
C12 H31 3.1827 no 2_656
C12 H30 3.5866 no 2_656
C13 H7 2.9805 no 1_565
C13 H8 3.4561 no 1_565
C13 H11 3.5509 no 2_656
C16 H25 3.5485 no 2_755
C17 H13 3.4476 no 1_655
C17 H25 3.0227 no 2_755
C17 H27 3.5285 no 2_755
C18 H12 3.3676 no 1_655
C18 H25 3.0505 no 2_755
C18 H27 3.4886 no 2_755
C19 H12 3.2932 no 1_655
C21 H1 3.5606 no 2_755
C21 H3 3.5387 no 2_755
C21 H5 3.4031 no 1_655
C21 H28 3.5074 no 1_655
C22 H1 3.5313 no 2_755
C22 H6 3.5855 no 2_655
C22 H25 3.4792 no 2_755
C22 H26 3.2724 no 2_755
C23 H24 2.9144 no 2_745
O4 H11 3.0219 no 1_655
O4 H13 3.1153 no 2_646
O4 H14 2.7212 no 2_646
O3 H5 3.4502 no 2_655
O3 H6 3.0971 no 2_655
O3 H19 3.2821 no 1_455
O3 H21 3.5750 no 1_455
B1 H2 3.3384 no 2_756
B1 H10 3.0523 no 2_656
B1 H11 3.2157 no 2_656
B1 H12 3.0798 no 1_655
B1 H16 3.3618 no 2_746
B1 H31 3.1124 no .
B1 H30 3.2177 no 2_756
B2 H1 3.4725 no 2_655
B2 H3 3.3375 no 1_565
B2 H5 3.2232 no 2_655
B2 H6 3.4649 no 1_565
B2 H17 3.4790 no 1_455
B2 H18 3.2624 no 1_455
B2 H21 3.1775 no 2_755
B2 H28 2.8591 no .
B2 H29 3.2399 no 2_655
H1 F7 2.8926 no 2_645
H1 F8 2.8842 no 2_645
H1 C21 3.5606 no 2_745
H1 C22 3.5313 no 2_745
H1 B2 3.4725 no 2_645
H1 H19 3.0858 no 2_745
H1 H21 3.2217 no 2_745
H1 H22 3.1946 no 2_745
H1 H24 3.0531 no 2_745
H1 H28 3.3034 no 2_645
H2 F1 3.4108 no 2_746
H2 F3 3.3827 no 2_746
H2 F4 2.7782 no 2_746
H2 B1 3.3384 no 2_746
H2 H22 3.0135 no 2_745
H2 H24 3.3980 no 2_745
H3 F5 2.8783 no 1_545
H3 F6 3.1157 no 1_545
H3 F8 3.5753 no 1_545
H3 C21 3.5387 no 2_745
H3 B2 3.3375 no 1_545
H3 H19 3.4675 no 2_745
H3 H21 2.8343 no 2_745
H3 H22 3.0024 no 2_745
H3 H24 3.5921 no 2_745
H4 F4 2.8763 no 2_646
H4 H20 3.0916 no 1_455
H4 H22 3.5867 no 2_645
H4 H23 3.0170 no 2_645
H4 H26 3.0000 no 1_455
H5 F5 3.1909 no 2_645
H5 F7 3.1959 no 2_645
H5 F8 2.7502 no 2_645
H5 C21 3.4031 no 1_455
H5 O3 3.4502 no 2_645
H5 B2 3.2232 no 2_645
H5 H20 2.8236 no 1_455
H5 H21 3.1201 no 1_455
H5 H23 3.2585 no 2_645
H5 H25 3.5430 no 1_455
H5 H26 3.3506 no 1_455
H5 H28 2.7776 no 2_645
H5 H29 3.5362 no 2_645
H6 F6 2.7321 no 1_545
H6 F8 3.2555 no 1_545
H6 C22 3.5855 no 2_645
H6 O3 3.0971 no 2_645
H6 B2 3.4649 no 1_545
H6 H23 2.7123 no 2_645
H6 H28 2.7554 no 2_645
H6 H29 2.7745 no 2_645
H7 F6 2.5840 no 1_545
H7 C12 2.9175 no 1_545
H7 C13 2.9805 no 1_545
H7 H14 2.6615 no 1_545
H7 H15 2.7637 no 1_545
H8 F1 3.1631 no 2_746
H8 F3 3.2325 no 2_746
H8 C10 3.4783 no 2_646
H8 C11 3.1553 no 2_646
H8 C13 3.4561 no 1_545
H8 H12 3.4129 no 2_646
H8 H13 2.9532 no 2_646
H8 H14 3.1870 no 1_545
H8 H15 2.8478 no 1_545
H9 F2 2.9199 no 2_646
H9 F4 3.4409 no 2_646
H9 C10 3.5976 no 2_646
H9 C11 3.4525 no 2_646
H9 H14 3.2339 no 1_545
H9 H31 3.2530 no 2_646
H10 F2 2.7269 no 2_646
H10 F4 2.4321 no 2_646
H10 B1 3.0523 no 2_646
H10 H20 3.1222 no 1_455
H10 H26 3.5297 no 1_455
H11 F1 3.1183 no 1_455
H11 F2 3.1994 no 2_646
H11 F3 2.8096 no 2_646
H11 F4 3.1597 no 2_646
H11 O2 2.9046 no 1_455
H11 N5 3.3748 no 1_455
H11 C13 3.5509 no 2_646
H11 O4 3.0219 no 1_455
H11 B1 3.2157 no 2_646
H11 H15 3.1600 no 2_646
H11 H31 3.5058 no 1_455
H11 H30 2.5432 no 1_455
H12 F1 2.4701 no 1_455
H12 F2 3.4945 no 1_455
H12 F3 2.8443 no 1_455
H12 N4 3.5672 no 1_455
H12 C18 3.3676 no 1_455
H12 C19 3.2932 no 1_455
H12 B1 3.0798 no 1_455
H12 H8 3.4129 no 2_656
H12 H15 3.2825 no 2_646
H13 F3 2.5369 no 1_455
H13 C17 3.4476 no 1_455
H13 O4 3.1153 no 2_656
H13 H8 2.9532 no 2_656
H13 H17 3.3983 no 1_455
H13 H31 3.1351 no 2_656
H13 H30 2.7091 no 2_656
H14 N2 3.0582 no 2_656
H14 C4 3.1956 no 1_565
H14 C5 3.2230 no 2_656
H14 C6 3.4975 no 2_656
H14 C7 3.5877 no 2_656
H14 C8 3.4327 no 2_656
H14 C9 3.1216 no 2_656
H14 O4 2.7212 no 2_656
H14 H7 2.6615 no 1_565
H14 H8 3.1870 no 1_565
H14 H9 3.2339 no 1_565
H14 H31 2.4038 no 2_656
H14 H30 3.0525 no 2_656
H15 F1 2.6126 no 2_756
H15 C4 3.2480 no 1_565
H15 C7 3.0885 no 2_656
H15 C8 3.1479 no 2_656
H15 H7 2.7637 no 1_565
H15 H8 2.8478 no 1_565
H15 H11 3.1600 no 2_656
H15 H12 3.2825 no 2_656
H16 F1 2.3150 no 2_756
H16 F4 3.4037 no 2_756
H16 B1 3.3618 no 2_756
H17 F6 2.4450 no 1_655
H17 F7 3.5381 no 1_655
H17 C11 3.5927 no 1_655
H17 B2 3.4790 no 1_655
H17 H13 3.3983 no 1_655
H17 H22 3.3574 no 2_755
H17 H25 3.1950 no 2_755
H17 H27 3.3419 no 2_755
H18 F6 3.1292 no 1_655
H18 F7 2.4096 no 1_655
H18 B2 3.2624 no 1_655
H18 H25 3.2338 no 2_755
H18 H27 3.2676 no 2_755
H19 F7 2.4703 no 1_655
H19 N2 3.5311 no 1_655
H19 O3 3.2821 no 1_655
H19 H1 3.0858 no 2_755
H19 H3 3.4675 no 2_755
H19 H28 2.9119 no 1_655
H20 F8 3.3733 no 2_745
H20 N1 3.2532 no 1_655
H20 N2 3.0265 no 1_655
H20 C3 3.3441 no 1_655
H20 C5 2.6811 no 1_655
H20 C6 2.7703 no 1_655
H20 C7 3.1685 no 1_655
H20 C8 3.4808 no 1_655
H20 C9 3.4062 no 1_655
H20 H4 3.0916 no 1_655
H20 H5 2.8236 no 1_655
H20 H10 3.1222 no 1_655
H21 F5 2.5597 no 2_745
H21 F8 2.7346 no 2_745
H21 C2 3.4567 no 2_755
H21 O3 3.5750 no 1_655
H21 B2 3.1775 no 2_745
H21 H1 3.2217 no 2_755
H21 H3 2.8343 no 2_755
H21 H5 3.1201 no 1_655
H21 H28 3.4305 no 1_655
H21 H29 3.5427 no 1_655
H22 F4 3.3003 no 1_554
H22 C2 3.2525 no 2_755
H22 H1 3.1946 no 2_755
H22 H2 3.0135 no 2_755
H22 H3 3.0024 no 2_755
H22 H4 3.5867 no 2_655
H22 H17 3.3574 no 2_745
H22 H26 3.4458 no 2_755
H23 C3 3.1654 no 2_655
H23 H4 3.0170 no 2_655
H23 H5 3.2585 no 2_655
H23 H6 2.7123 no 2_655
H23 H25 3.4044 no 2_755
H23 H26 3.2738 no 2_755
H24 C2 3.5320 no 2_755
H24 C23 2.9144 no 2_755
H24 H1 3.0531 no 2_755
H24 H2 3.3980 no 2_755
H24 H3 3.5921 no 2_755
H24 H25 2.7140 no 2_755
H24 H26 2.6237 no 2_755
H24 H27 2.9127 no 2_755
H25 F5 3.1550 no 2_745
H25 C16 3.5485 no 2_745
H25 C17 3.0227 no 2_745
H25 C18 3.0505 no 2_745
H25 C22 3.4792 no 2_745
H25 H5 3.5430 no 1_655
H25 H17 3.1950 no 2_745
H25 H18 3.2338 no 2_745
H25 H23 3.4044 no 2_745
H25 H24 2.7140 no 2_745
H26 F4 3.4199 no 2_746
H26 C22 3.2724 no 2_745
H26 H4 3.0000 no 1_655
H26 H5 3.3506 no 1_655
H26 H10 3.5297 no 1_655
H26 H22 3.4458 no 2_745
H26 H23 3.2738 no 2_745
H26 H24 2.6237 no 2_745
H27 F8 3.0554 no 2_645
H27 C17 3.5285 no 2_745
H27 C18 3.4886 no 2_745
H27 H17 3.3419 no 2_745
H27 H18 3.2676 no 2_745
H27 H24 2.9127 no 2_745
H28 F5 2.8185 no .
H28 F7 1.9412 no .
H28 F8 3.5502 no .
H28 F8 3.1729 no 2_645
H28 C3 3.2054 no 2_655
H28 C21 3.5074 no 1_455
H28 B2 2.8591 no .
H28 H1 3.3034 no 2_655
H28 H5 2.7776 no 2_655
H28 H6 2.7554 no 2_655
H28 H19 2.9119 no 1_455
H28 H21 3.4305 no 1_455
H31 F1 3.0003 no .
H31 F2 2.2340 no .
H31 F3 3.3895 no 2_746
H31 C11 3.5358 no 2_646
H31 C12 3.1827 no 2_646
H31 B1 3.1124 no .
H31 H9 3.2530 no 2_656
H31 H11 3.5058 no 1_655
H31 H13 3.1351 no 2_646
H31 H14 2.4038 no 2_646
H30 F1 3.5121 no .
H30 F2 3.5487 no .
H30 F3 1.9427 no 2_746
H30 C7 3.4605 no 1_655
H30 C11 3.4080 no 2_646
H30 C12 3.5866 no 2_646
H30 B1 3.2177 no 2_746
H30 H11 2.5432 no 1_655
H30 H13 2.7091 no 2_646
H30 H14 3.0525 no 2_646
H29 F6 3.4777 no 2_645
H29 F7 3.5048 no .
H29 F8 2.0232 no 2_645
H29 C3 3.5682 no 2_655
H29 B2 3.2399 no 2_645
H29 H5 3.5362 no 2_655
H29 H6 2.7745 no 2_655
H29 H21 3.5427 no 1_455

loop_
_geom_hbond_atom_site_label_D
_geom_hbond_atom_site_label_H
_geom_hbond_atom_site_label_A
_geom_hbond_site_symmetry_A
_geom_hbond_distance_DA
_geom_hbond_distance_DH
_geom_hbond_distance_HA
_geom_hbond_angle_DHA
_geom_hbond_publ_flag
O4 H31 F2 . 2.875(5) 0.930 2.234 125.4 no
O4 H30 F3 2_746 2.865(5) 0.930 1.943 170.9 no
O3 H28 F7 . 2.766(4) 0.930 1.941 146.7 no
O3 H29 F8 2_645 2.745(4) 0.930 2.023 133.2 no

loop_
_geom_torsion_atom_site_label_1
_geom_torsion_atom_site_label_2
_geom_torsion_atom_site_label_3
_geom_torsion_atom_site_label_4
_geom_torsion
_geom_torsion_publ_flag
O1 Cu1 O2 N5 153.8(2) no
O2 Cu1 O1 N1 -179.4(2) no
O1 Cu1 N2 C5 -1.41(18) no
O1 Cu1 N2 C9 177.3(2) no
N2 Cu1 O1 N1 3.10(16) no
O1 Cu1 N3 C10 -8.4(4) no
O1 Cu1 N3 C14 171.87(15) no
N3 Cu1 O1 N1 10.9(4) no
O1 Cu1 N4 C15 -174.21(14) no
O1 Cu1 N4 C19 11.6(3) no
N4 Cu1 O1 N1 -176.05(15) no
O4 Cu1 O1 N1 92.24(18) no
O3 Cu1 O1 N1 -97.12(18) no
O2 Cu1 N2 C5 -4.6(3) no
O2 Cu1 N2 C9 174.09(13) no
N2 Cu1 O2 N5 157.14(15) no
O2 Cu1 N3 C10 -171.59(14) no
O2 Cu1 N3 C14 8.6(3) no
N3 Cu1 O2 N5 -35.7(3) no
O2 Cu1 N4 C15 -170.9(2) no
O2 Cu1 N4 C19 14.93(18) no
N4 Cu1 O2 N5 -23.54(16) no
O4 Cu1 O2 N5 -125.27(17) no
O3 Cu1 O2 N5 67.47(17) no
N2 Cu1 N3 C10 -0.86(18) no
N2 Cu1 N3 C14 179.4(2) no
N3 Cu1 N2 C5 -177.3(3) no
N3 Cu1 N2 C9 1.37(17) no
N2 Cu1 N4 C15 7.8(4) no
N2 Cu1 N4 C19 -166.3(2) no
N4 Cu1 N2 C5 177.0(2) no
N4 Cu1 N2 C9 -4.3(4) no
O4 Cu1 N2 C5 -81.5(2) no
O4 Cu1 N2 C9 97.24(18) no
O3 Cu1 N2 C5 77.8(2) no
O3 Cu1 N2 C9 -103.48(18) no
N3 Cu1 N4 C15 2.16(18) no
N3 Cu1 N4 C19 -172.0(3) no
N4 Cu1 N3 C10 176.9(2) no
N4 Cu1 N3 C14 -2.90(18) no
O4 Cu1 N3 C10 -85.41(19) no
O4 Cu1 N3 C14 94.81(19) no
O3 Cu1 N3 C10 93.32(19) no
O3 Cu1 N3 C14 -86.46(19) no
O4 Cu1 N4 C15 -91.10(19) no
O4 Cu1 N4 C19 94.8(2) no
O3 Cu1 N4 C15 108.98(19) no
O3 Cu1 N4 C19 -65.2(2) no
Cu1 O1 N1 C1 177.51(15) no
Cu1 O1 N1 C5 -4.3(4) no
Cu1 O2 N5 C19 29.5(3) no
Cu1 O2 N5 C20 -139.70(17) no
O1 N1 C1 C2 -5.8(4) no
O1 N1 C1 C3 -123.7(3) no
O1 N1 C1 C4 113.1(3) no
O1 N1 C5 N2 3.3(4) no
O1 N1 C5 C6 -176.7(3) no
C1 N1 C5 N2 -178.8(3) no
C1 N1 C5 C6 1.2(5) no
C5 N1 C1 C2 176.3(3) no
C5 N1 C1 C3 58.4(4) no
C5 N1 C1 C4 -64.9(4) no
Cu1 N2 C5 N1 -0.3(4) no
Cu1 N2 C5 C6 179.70(18) no
Cu1 N2 C9 C8 178.46(18) no
Cu1 N2 C9 C10 -1.6(3) no
C5 N2 C9 C8 -2.8(5) no
C5 N2 C9 C10 177.2(3) no
C9 N2 C5 N1 -179.0(3) no
C9 N2 C5 C6 1.0(5) no
Cu1 N3 C10 C9 0.3(4) no
Cu1 N3 C10 C11 179.18(18) no
Cu1 N3 C14 C13 -179.18(17) no
Cu1 N3 C14 C15 3.0(4) no
C10 N3 C14 C13 1.0(5) no
C10 N3 C14 C15 -176.7(3) no
C14 N3 C10 C9 -180.0(3) no
C14 N3 C10 C11 -1.1(5) no
Cu1 N4 C15 C14 -1.2(4) no
Cu1 N4 C15 C16 -179.05(19) no
Cu1 N4 C19 N5 -5.4(4) no
Cu1 N4 C19 C18 177.58(18) no
C15 N4 C19 N5 -179.4(3) no
C15 N4 C19 C18 3.6(5) no
C19 N4 C15 C14 173.2(3) no
C19 N4 C15 C16 -4.6(5) no
O2 N5 C19 N4 -19.2(4) no
O2 N5 C19 C18 157.7(3) no
O2 N5 C20 C21 -113.8(3) no
O2 N5 C20 C22 123.4(3) no
O2 N5 C20 C23 4.8(4) no
C19 N5 C20 C21 78.0(4) no
C19 N5 C20 C22 -44.8(4) no
C19 N5 C20 C23 -163.4(3) no
C20 N5 C19 N4 149.2(3) no
C20 N5 C19 C18 -33.9(5) no
N1 C5 C6 C7 -179.2(3) no
N2 C5 C6 C7 0.7(5) no
C5 C6 C7 C8 -0.9(5) no
C6 C7 C8 C9 -0.7(5) no
C7 C8 C9 N2 2.6(5) no
C7 C8 C9 C10 -177.3(3) no
N2 C9 C10 N3 0.9(4) no
N2 C9 C10 C11 -177.9(3) no
C8 C9 C10 N3 -179.2(3) no
C8 C9 C10 C11 2.0(5) no
N3 C10 C11 C12 0.7(5) no
C9 C10 C11 C12 179.5(3) no
C10 C11 C12 C13 -0.4(5) no
C11 C12 C13 C14 0.4(5) no
C12 C13 C14 N3 -0.7(5) no
C12 C13 C14 C15 176.8(3) no
N3 C14 C15 N4 -1.0(4) no
N3 C14 C15 C16 176.7(3) no
C13 C14 C15 N4 -178.7(3) no
C13 C14 C15 C16 -0.9(5) no
N4 C15 C16 C17 2.9(5) no
C14 C15 C16 C17 -174.7(3) no
C15 C16 C17 C18 -0.2(5) no
C16 C17 C18 C19 -0.6(5) no
C17 C18 C19 N4 -1.0(5) no
C17 C18 C19 N5 -177.7(3) no
